data_4029645
loop_
_publ_author_name
'Menning, Sebastian'
'Kr\"amer, Maximilian'
'Duckworth, Andrew'
'Rominger, Frank'
'Beeby, Andrew'
'Dreuw, Andreas'
'Bunz, Uwe H. F.'

_publ_section_title
;
 Bridged tolanes: a twisted tale.
;
_journal_issue 14
_journal_name_full 'The Journal of organic chemistry'
_journal_page_first 6571
_journal_page_last 6578
_journal_paper_doi 10.1021/jo5010235
_journal_volume 79
_journal_year 2014
_chemical_formula_sum 'C25 H18 O4'
_chemical_formula_weight 382.39
_chemical_name_systematic
; 
 ? 
;
_space_group_IT_number 2
_symmetry_cell_setting triclinic
_symmetry_space_group_name_Hall '-P 1'
_symmetry_space_group_name_H-M 'P -1'
_atom_sites_solution_hydrogens geom
_atom_sites_solution_primary direct
_atom_sites_solution_secondary difmap
_audit_creation_method SHELXL-97
_cell_angle_alpha 74.4640(10)
_cell_angle_beta 71.9290(10)
_cell_angle_gamma 83.3480(10)
_cell_formula_units_Z 2
_cell_length_a 7.6930(3)
_cell_length_b 11.2962(5)
_cell_length_c 11.8573(5)
_cell_measurement_reflns_used 6106
_cell_measurement_temperature 200(2)
_cell_measurement_theta_max 25.59
_cell_measurement_theta_min 2.29
_cell_volume 943.20(7)
_computing_cell_refinement 'Bruker SAINT'
_computing_data_collection 'Bruker APEX2'
_computing_data_reduction 'Bruker SAINT'
_computing_molecular_graphics 'Bruker SHELXTL'
_computing_publication_material 'Bruker SHELXTL'
_computing_structure_refinement 'SHELXL-97 (Sheldrick, 2008)'
_computing_structure_solution 'SHELXS-97 (Sheldrick, 2008)'
_diffrn_ambient_temperature 200(2)
_diffrn_measured_fraction_theta_full 0.997
_diffrn_measured_fraction_theta_max 0.997
_diffrn_measurement_device_type 'Bruker APEX-II Quazar'
_diffrn_measurement_method '\f and \w scans'
_diffrn_radiation_monochromator mirror
_diffrn_radiation_source 'ImuS microsource'
_diffrn_radiation_type MoK\a
_diffrn_radiation_wavelength 0.71073
_diffrn_reflns_av_R_equivalents 0.0303
_diffrn_reflns_av_sigmaI/netI 0.0260
_diffrn_reflns_limit_h_max 9
_diffrn_reflns_limit_h_min -9
_diffrn_reflns_limit_k_max 13
_diffrn_reflns_limit_k_min -13
_diffrn_reflns_limit_l_max 14
_diffrn_reflns_limit_l_min -14
_diffrn_reflns_number 17182
_diffrn_reflns_theta_full 25.74
_diffrn_reflns_theta_max 25.74
_diffrn_reflns_theta_min 1.86
_exptl_absorpt_coefficient_mu 0.091
_exptl_absorpt_correction_T_max 0.9928
_exptl_absorpt_correction_T_min 0.9847
_exptl_absorpt_correction_type multi-scan
_exptl_crystal_colour colourless
_exptl_crystal_density_diffrn 1.346
_exptl_crystal_density_method 'not measured'
_exptl_crystal_description polyhedron
_exptl_crystal_F_000 400
_exptl_crystal_size_max 0.17
_exptl_crystal_size_mid 0.12
_exptl_crystal_size_min 0.08
_refine_diff_density_max 0.173
_refine_diff_density_min -0.209
_refine_diff_density_rms 0.036
_refine_ls_extinction_method none
_refine_ls_goodness_of_fit_ref 1.051
_refine_ls_hydrogen_treatment constr
_refine_ls_matrix_type full
_refine_ls_number_parameters 308
_refine_ls_number_reflns 3604
_refine_ls_number_restraints 87
_refine_ls_restrained_S_all 1.046
_refine_ls_R_factor_all 0.0543
_refine_ls_R_factor_gt 0.0408
_refine_ls_shift/su_max 0.000
_refine_ls_shift/su_mean 0.000
_refine_ls_structure_factor_coef Fsqd
_refine_ls_weighting_details 'calc w=1/[\s^2^(Fo^2^)+(0.0349P)^2^+0.4386P] where P=(Fo^2^+2Fc^2^)/3'
_refine_ls_weighting_scheme calc
_refine_ls_wR_factor_gt 0.0978
_refine_ls_wR_factor_ref 0.1045
_reflns_number_gt 2822
_reflns_number_total 3604
_reflns_threshold_expression >2sigma(I)
_cod_data_source_file jo5010235_si_006.cif
_cod_data_source_block sme23
_cod_depositor_comments
;
The following automatic conversions were performed:

'_symmetry_cell_setting' value 'Triclinic' changed to 'triclinic'
according to
/usr/data/users/saulius/crontab/automatic-downloads/rss-feeds/ACS/lib/dictionaries/cif_core.dic
dictionary named 'cif_core.dic' version 2.4.2 from 2011-04-26.

Automatic conversion script
Id: cif_fix_values 2281 2013-09-26 08:29:07Z andrius 

 Adding full bibliography for 4029638--4029646.cif.
;
_cod_original_sg_symbol_H-M P-1
_cod_database_code 4029645

loop_
_symmetry_equiv_pos_as_xyz
'x, y, z'
'-x, -y, -z'

loop_
_atom_site_label
_atom_site_type_symbol
_atom_site_fract_x
_atom_site_fract_y
_atom_site_fract_z
_atom_site_U_iso_or_equiv
_atom_site_adp_type
_atom_site_occupancy
_atom_site_symmetry_multiplicity
_atom_site_calc_flag
_atom_site_refinement_flags
_atom_site_disorder_assembly
_atom_site_disorder_group
C1 C 0.7483(2) 0.49828(16) 0.51479(16) 0.0336(4) Uani 1 1 d . . .
C2 C 0.7695(2) 0.44201(16) 0.43877(16) 0.0341(4) Uani 1 1 d . . .
O10 O 0.71849(16) 0.31290(11) 0.75381(10) 0.0371(3) Uani 1 1 d . . .
C10 C 0.8294(3) 0.40933(16) 0.75181(17) 0.0386(4) Uani 1 1 d . . .
H10A H 0.9533 0.4018 0.6953 0.046 Uiso 1 1 calc R . .
H10B H 0.8421 0.3981 0.8346 0.046 Uiso 1 1 calc R . .
C11 C 0.7499(2) 0.53568(16) 0.71236(15) 0.0325(4) Uani 1 1 d . . .
C12 C 0.7164(2) 0.57577(16) 0.59759(15) 0.0318(4) Uani 1 1 d . . .
C13 C 0.6500(2) 0.69581(17) 0.56187(17) 0.0390(4) Uani 1 1 d . . .
H13 H 0.6242 0.7229 0.4855 0.047 Uiso 1 1 calc R . .
C14 C 0.6214(3) 0.77561(18) 0.63641(19) 0.0451(5) Uani 1 1 d . . .
H14 H 0.5793 0.8579 0.6102 0.054 Uiso 1 1 calc R . .
C15 C 0.6536(3) 0.73631(18) 0.74880(19) 0.0456(5) Uani 1 1 d . . .
H15 H 0.6329 0.7911 0.8004 0.055 Uiso 1 1 calc R . .
C16 C 0.7157(3) 0.61735(18) 0.78612(17) 0.0408(4) Uani 1 1 d . . .
H16 H 0.7357 0.5906 0.8643 0.049 Uiso 1 1 calc R . .
O20 O 0.70013(15) 0.17090(11) 0.55667(10) 0.0369(3) Uani 1 1 d . A .
C20 C 0.8799(2) 0.18156(17) 0.46601(16) 0.0387(4) Uani 1 1 d . . .
H20A H 0.9308 0.0994 0.4551 0.046 Uiso 1 1 calc R . .
H20B H 0.9654 0.2193 0.4926 0.046 Uiso 1 1 calc R . .
C21 C 0.8541(2) 0.26083(16) 0.34893(15) 0.0330(4) Uani 1 1 d . . .
C22 C 0.7974(2) 0.38499(16) 0.33976(15) 0.0315(4) Uani 1 1 d . . .
C23 C 0.7673(3) 0.45581(18) 0.23119(16) 0.0427(5) Uani 1 1 d . . .
H23 H 0.7266 0.5393 0.2251 0.051 Uiso 1 1 calc R . .
C24 C 0.7960(3) 0.4057(2) 0.13233(17) 0.0522(5) Uani 1 1 d . . .
H24 H 0.7730 0.4543 0.0592 0.063 Uiso 1 1 calc R . .
C25 C 0.8578(3) 0.2856(2) 0.13995(18) 0.0513(5) Uani 1 1 d . . .
H25 H 0.8815 0.2520 0.0710 0.062 Uiso 1 1 calc R . .
C26 C 0.8858(2) 0.21335(18) 0.24753(17) 0.0417(5) Uani 1 1 d . . .
H26 H 0.9272 0.1301 0.2521 0.050 Uiso 1 1 calc R . .
C30 C 0.5649(3) 0.28903(16) 0.84729(16) 0.0379(4) Uani 1 1 d . A .
O30 O 0.5196(2) 0.33757(13) 0.93121(12) 0.0561(4) Uani 1 1 d . . .
C31 C 0.4598(3) 0.19646(17) 0.83293(16) 0.0404(4) Uani 1 1 d DU . .
C32 C 0.5126(2) 0.12214(16) 0.75728(16) 0.0363(4) Uani 1 1 d DU A .
C33 C 0.3442(7) 0.0457(5) 0.7804(6) 0.0386(13) Uani 0.743(6) 1 d PDU A 1
H33 H 0.3458 0.0025 0.7167 0.046 Uiso 0.743(6) 1 calc PR A 1
C34 C 0.3160(9) -0.0322(4) 0.9110(5) 0.0457(13) Uani 0.743(6) 1 d PDU A 1
H34 H 0.3340 -0.1190 0.9345 0.055 Uiso 0.743(6) 1 calc PR A 1
C35 C 0.2622(4) 0.0416(3) 0.9859(3) 0.0463(10) Uani 0.743(6) 1 d PDU A 1
H35 H 0.2324 0.0179 1.0726 0.056 Uiso 0.743(6) 1 calc PR A 1
C36 C 0.2571(7) 0.1726(5) 0.9063(5) 0.0416(13) Uani 0.743(6) 1 d PDU A 1
H36 H 0.1872 0.2371 0.9478 0.050 Uiso 0.743(6) 1 calc PR A 1
C37 C 0.1899(7) 0.1457(5) 0.8061(4) 0.0465(15) Uani 0.743(6) 1 d PDU A 1
H37A H 0.1977 0.2170 0.7349 0.056 Uiso 0.743(6) 1 calc PR A 1
H37B H 0.0656 0.1126 0.8376 0.056 Uiso 0.743(6) 1 calc PR A 1
C33B C 0.3676(19) 0.0253(14) 0.7950(15) 0.040(4) Uani 0.257(6) 1 d PDU A 2
H33B H 0.4020 -0.0483 0.7599 0.048 Uiso 0.257(6) 1 calc PR A 2
C34B C 0.2081(18) 0.1073(12) 0.7657(12) 0.046(3) Uani 0.257(6) 1 d PDU A 2
H34B H 0.1559 0.1092 0.7023 0.055 Uiso 0.257(6) 1 calc PR A 2
C35B C 0.1565(17) 0.1755(13) 0.8467(11) 0.045(3) Uani 0.257(6) 1 d PDU A 2
H35B H 0.0586 0.2352 0.8523 0.054 Uiso 0.257(6) 1 calc PR A 2
C36B C 0.2813(17) 0.1414(11) 0.9285(12) 0.037(4) Uani 0.257(6) 1 d PDU A 2
H36B H 0.2399 0.1670 1.0075 0.044 Uiso 0.257(6) 1 calc PR A 2
C37B C 0.303(3) 0.0020(10) 0.9358(12) 0.039(3) Uani 0.257(6) 1 d PDU A 2
H37C H 0.3968 -0.0403 0.9751 0.047 Uiso 0.257(6) 1 calc PR A 2
H37D H 0.1857 -0.0409 0.9741 0.047 Uiso 0.257(6) 1 calc PR A 2
C40 C 0.6962(2) 0.10957(15) 0.66981(16) 0.0324(4) Uani 1 1 d . . .
O40 O 0.82328(18) 0.05021(12) 0.69769(12) 0.0493(4) Uani 1 1 d . A .

loop_
_atom_site_aniso_label
_atom_site_aniso_U_11
_atom_site_aniso_U_22
_atom_site_aniso_U_33
_atom_site_aniso_U_23
_atom_site_aniso_U_13
_atom_site_aniso_U_12
C1 0.0292(9) 0.0369(10) 0.0316(9) -0.0067(8) -0.0065(7) 0.0003(7)
C2 0.0281(9) 0.0373(10) 0.0336(9) -0.0054(8) -0.0070(7) -0.0017(7)
O10 0.0379(7) 0.0353(7) 0.0346(7) -0.0087(5) -0.0027(5) -0.0091(5)
C10 0.0381(10) 0.0373(10) 0.0422(10) -0.0074(8) -0.0141(8) -0.0071(8)
C11 0.0272(9) 0.0342(9) 0.0360(9) -0.0099(8) -0.0062(7) -0.0058(7)
C12 0.0228(8) 0.0367(9) 0.0336(9) -0.0109(7) -0.0021(7) -0.0036(7)
C13 0.0319(10) 0.0405(10) 0.0393(10) -0.0069(8) -0.0069(8) 0.0024(8)
C14 0.0392(11) 0.0348(10) 0.0553(12) -0.0129(9) -0.0053(9) 0.0035(8)
C15 0.0420(11) 0.0448(11) 0.0518(12) -0.0248(10) -0.0046(9) -0.0035(9)
C16 0.0388(10) 0.0477(11) 0.0383(10) -0.0160(9) -0.0081(8) -0.0065(9)
O20 0.0268(6) 0.0440(7) 0.0314(6) -0.0018(5) -0.0036(5) 0.0006(5)
C20 0.0242(9) 0.0422(10) 0.0397(10) -0.0058(8) -0.0007(7) 0.0041(8)
C21 0.0211(8) 0.0410(10) 0.0322(9) -0.0096(8) 0.0002(7) -0.0028(7)
C22 0.0265(8) 0.0372(10) 0.0286(9) -0.0088(7) -0.0037(7) -0.0025(7)
C23 0.0454(11) 0.0439(11) 0.0362(10) -0.0045(8) -0.0116(8) -0.0039(9)
C24 0.0577(13) 0.0675(15) 0.0305(10) -0.0055(10) -0.0150(9) -0.0084(11)
C25 0.0493(12) 0.0718(15) 0.0356(11) -0.0241(10) -0.0037(9) -0.0114(11)
C26 0.0297(9) 0.0478(11) 0.0459(11) -0.0211(9) 0.0009(8) -0.0053(8)
C30 0.0430(11) 0.0340(10) 0.0303(9) -0.0042(8) -0.0047(8) -0.0018(8)
O30 0.0719(10) 0.0540(9) 0.0372(8) -0.0188(7) 0.0018(7) -0.0137(7)
C31 0.0372(10) 0.0426(11) 0.0343(10) -0.0076(8) 0.0004(8) -0.0088(8)
C32 0.0341(10) 0.0362(10) 0.0327(9) -0.0036(8) -0.0038(7) -0.0066(8)
C33 0.028(2) 0.044(2) 0.039(2) -0.0043(17) -0.0044(18) -0.0116(19)
C34 0.038(2) 0.041(2) 0.049(3) 0.0012(19) -0.0051(18) -0.015(2)
C35 0.0365(18) 0.051(2) 0.0386(19) 0.0072(16) -0.0026(15) -0.0161(15)
C36 0.033(2) 0.046(2) 0.034(2) -0.0022(17) 0.0000(16) -0.0033(18)
C37 0.027(2) 0.062(4) 0.040(4) -0.002(2) -0.005(3) -0.001(2)
C33B 0.038(7) 0.039(6) 0.046(8) -0.016(6) -0.016(5) 0.007(4)
C34B 0.035(5) 0.052(7) 0.050(7) -0.006(4) -0.016(6) -0.009(5)
C35B 0.030(5) 0.047(7) 0.038(8) 0.003(5) 0.004(5) 0.005(4)
C36B 0.034(5) 0.040(8) 0.032(6) -0.014(6) -0.002(4) 0.006(5)
C37B 0.045(6) 0.034(6) 0.031(6) -0.005(5) -0.004(5) 0.003(6)
C40 0.0339(9) 0.0258(9) 0.0357(9) -0.0052(7) -0.0086(7) -0.0031(7)
O40 0.0442(8) 0.0478(8) 0.0456(8) -0.0025(6) -0.0118(6) 0.0139(7)

loop_
_atom_type_symbol
_atom_type_description
_atom_type_scat_dispersion_real
_atom_type_scat_dispersion_imag
_atom_type_scat_source
C C 0.0033 0.0016 'International Tables Vol C Tables 4.2.6.8 and 6.1.1.4'
H H 0.0000 0.0000 'International Tables Vol C Tables 4.2.6.8 and 6.1.1.4'
O O 0.0106 0.0060 'International Tables Vol C Tables 4.2.6.8 and 6.1.1.4'

loop_
_geom_angle_atom_site_label_1
_geom_angle_atom_site_label_2
_geom_angle_atom_site_label_3
_geom_angle
C2 C1 C12 174.24(18)
C1 C2 C22 174.87(18)
C30 O10 C10 116.79(14)
O10 C10 C11 112.79(14)
O10 C10 H10A 109.0
C11 C10 H10A 109.0
O10 C10 H10B 109.0
C11 C10 H10B 109.0
H10A C10 H10B 107.8
C16 C11 C12 118.64(16)
C16 C11 C10 120.38(16)
C12 C11 C10 120.91(16)
C13 C12 C11 119.21(16)
C13 C12 C1 118.07(16)
C11 C12 C1 122.71(16)
C14 C13 C12 120.64(18)
C14 C13 H13 119.7
C12 C13 H13 119.7
C15 C14 C13 120.14(18)
C15 C14 H14 119.9
C13 C14 H14 119.9
C16 C15 C14 119.77(18)
C16 C15 H15 120.1
C14 C15 H15 120.1
C15 C16 C11 121.57(18)
C15 C16 H16 119.2
C11 C16 H16 119.2
C40 O20 C20 116.03(13)
O20 C20 C21 106.90(13)
O20 C20 H20A 110.3
C21 C20 H20A 110.3
O20 C20 H20B 110.3
C21 C20 H20B 110.3
H20A C20 H20B 108.6
C26 C21 C22 118.91(16)
C26 C21 C20 120.69(17)
C22 C21 C20 120.41(16)
C23 C22 C21 119.36(16)
C23 C22 C2 118.49(16)
C21 C22 C2 122.15(15)
C24 C23 C22 120.65(19)
C24 C23 H23 119.7
C22 C23 H23 119.7
C25 C24 C23 119.91(19)
C25 C24 H24 120.0
C23 C24 H24 120.0
C24 C25 C26 120.24(18)
C24 C25 H25 119.9
C26 C25 H25 119.9
C25 C26 C21 120.87(19)
C25 C26 H26 119.6
C21 C26 H26 119.6
O30 C30 O10 124.32(17)
O30 C30 C31 124.74(17)
O10 C30 C31 110.94(15)
C32 C31 C30 128.79(16)
C32 C31 C36 108.0(2)
C30 C31 C36 123.2(2)
C32 C31 C36B 104.8(5)
C30 C31 C36B 124.5(5)
C36 C31 C36B 16.3(6)
C31 C32 C40 128.14(16)
C31 C32 C33B 108.5(6)
C40 C32 C33B 121.8(6)
C31 C32 C33 106.2(2)
C40 C32 C33 125.6(2)
C33B C32 C33 11.9(8)
C34 C33 C32 103.6(4)
C34 C33 C37 98.9(4)
C32 C33 C37 99.1(4)
C34 C33 H33 117.3
C32 C33 H33 117.3
C37 C33 H33 117.3
C35 C34 C33 108.2(4)
C35 C34 H34 125.9
C33 C34 H34 125.9
C34 C35 C36 106.9(4)
C34 C35 H35 126.5
C36 C35 H35 126.5
C35 C36 C37 99.2(4)
C35 C36 C31 103.8(3)
C37 C36 C31 99.1(3)
C35 C36 H36 117.2
C37 C36 H36 117.2
C31 C36 H36 117.2
C36 C37 C33 92.7(4)
C36 C37 H37A 113.2
C33 C37 H37A 113.2
C36 C37 H37B 113.2
C33 C37 H37B 113.2
H37A C37 H37B 110.5
C34B C33B C32 99.9(10)
C34B C33B C37B 99.1(11)
C32 C33B C37B 102.7(10)
C34B C33B H33B 117.4
C32 C33B H33B 117.4
C37B C33B H33B 117.4
C35B C34B C33B 106.1(10)
C35B C34B H34B 127.0
C33B C34B H34B 127.0
C34B C35B C36B 108.1(10)
C34B C35B H35B 126.0
C36B C35B H35B 126.0
C35B C36B C37B 97.9(10)
C35B C36B C31 98.3(9)
C37B C36B C31 104.9(9)
C35B C36B H36B 117.5
C37B C36B H36B 117.5
C31 C36B H36B 117.5
C33B C37B C36B 91.8(10)
C33B C37B H37C 113.3
C36B C37B H37C 113.3
C33B C37B H37D 113.3
C36B C37B H37D 113.3
H37C C37B H37D 110.6
O40 C40 O20 124.51(16)
O40 C40 C32 124.43(16)
O20 C40 C32 111.05(14)

loop_
_geom_bond_atom_site_label_1
_geom_bond_atom_site_label_2
_geom_bond_distance
C1 C2 1.198(2)
C1 C12 1.432(2)
C2 C22 1.434(2)
O10 C30 1.341(2)
O10 C10 1.451(2)
C10 C11 1.499(2)
C10 H10A 0.9900
C10 H10B 0.9900
C11 C16 1.385(2)
C11 C12 1.409(2)
C12 C13 1.395(2)
C13 C14 1.379(3)
C13 H13 0.9500
C14 C15 1.377(3)
C14 H14 0.9500
C15 C16 1.376(3)
C15 H15 0.9500
C16 H16 0.9500
O20 C40 1.328(2)
O20 C20 1.4594(19)
C20 C21 1.494(2)
C20 H20A 0.9900
C20 H20B 0.9900
C21 C26 1.388(2)
C21 C22 1.405(2)
C22 C23 1.393(2)
C23 C24 1.381(3)
C23 H23 0.9500
C24 C25 1.374(3)
C24 H24 0.9500
C25 C26 1.382(3)
C25 H25 0.9500
C26 H26 0.9500
C30 O30 1.202(2)
C30 C31 1.467(3)
C31 C32 1.331(3)
C31 C36 1.546(5)
C31 C36B 1.553(12)
C32 C40 1.488(2)
C32 C33B 1.534(13)
C32 C33 1.553(5)
C33 C34 1.525(7)
C33 C37 1.558(7)
C33 H33 1.0000
C34 C35 1.320(6)
C34 H34 0.9500
C35 C36 1.531(5)
C35 H35 0.9500
C36 C37 1.544(6)
C36 H36 1.0000
C37 H37A 0.9900
C37 H37B 0.9900
C33B C34B 1.521(14)
C33B C37B 1.544(15)
C33B H33B 1.0000
C34B C35B 1.327(13)
C34B H34B 0.9500
C35B C36B 1.518(13)
C35B H35B 0.9500
C36B C37B 1.546(13)
C36B H36B 1.0000
C37B H37C 0.9900
C37B H37D 0.9900
C40 O40 1.202(2)

loop_
_geom_torsion_atom_site_label_1
_geom_torsion_atom_site_label_2
_geom_torsion_atom_site_label_3
_geom_torsion_atom_site_label_4
_geom_torsion
C12 C1 C2 C22 28(3)
C30 O10 C10 C11 -75.54(19)
O10 C10 C11 C16 124.58(17)
O10 C10 C11 C12 -58.4(2)
C16 C11 C12 C13 -0.1(2)
C10 C11 C12 C13 -177.15(15)
C16 C11 C12 C1 179.71(16)
C10 C11 C12 C1 2.6(2)
C2 C1 C12 C13 -0.8(19)
C2 C1 C12 C11 179(100)
C11 C12 C13 C14 1.5(3)
C1 C12 C13 C14 -178.26(16)
C12 C13 C14 C15 -1.8(3)
C13 C14 C15 C16 0.5(3)
C14 C15 C16 C11 1.0(3)
C12 C11 C16 C15 -1.2(3)
C10 C11 C16 C15 175.89(17)
C40 O20 C20 C21 -175.97(14)
O20 C20 C21 C26 -114.87(17)
O20 C20 C21 C22 65.2(2)
C26 C21 C22 C23 2.6(2)
C20 C21 C22 C23 -177.49(15)
C26 C21 C22 C2 -177.27(15)
C20 C21 C22 C2 2.6(2)
C1 C2 C22 C23 -23(2)
C1 C2 C22 C21 157.2(19)
C21 C22 C23 C24 -1.3(3)
C2 C22 C23 C24 178.62(17)
C22 C23 C24 C25 -1.1(3)
C23 C24 C25 C26 2.1(3)
C24 C25 C26 C21 -0.7(3)
C22 C21 C26 C25 -1.6(3)
C20 C21 C26 C25 178.45(16)
C10 O10 C30 O30 -4.0(3)
C10 O10 C30 C31 175.78(14)
O30 C30 C31 C32 -166.4(2)
O10 C30 C31 C32 13.8(3)
O30 C30 C31 C36 15.3(4)
O10 C30 C31 C36 -164.4(3)
O30 C30 C31 C36B -4.3(6)
O10 C30 C31 C36B 175.9(6)
C30 C31 C32 C40 2.7(3)
C36 C31 C32 C40 -178.9(3)
C36B C31 C32 C40 -162.1(5)
C30 C31 C32 C33B 168.7(7)
C36 C31 C32 C33B -12.9(8)
C36B C31 C32 C33B 3.8(8)
C30 C31 C32 C33 -179.1(3)
C36 C31 C32 C33 -0.6(4)
C36B C31 C32 C33 16.1(6)
C31 C32 C33 C34 -65.9(4)
C40 C32 C33 C34 112.4(3)
C33B C32 C33 C34 37(3)
C31 C32 C33 C37 35.6(4)
C40 C32 C33 C37 -146.0(3)
C33B C32 C33 C37 139(4)
C32 C33 C34 C35 67.9(6)
C37 C33 C34 C35 -33.8(6)
C33 C34 C35 C36 -1.2(6)
C34 C35 C36 C37 36.3(5)
C34 C35 C36 C31 -65.5(5)
C32 C31 C36 C35 66.9(4)
C30 C31 C36 C35 -114.6(3)
C36B C31 C36 C35 -14(2)
C32 C31 C36 C37 -35.0(4)
C30 C31 C36 C37 143.6(3)
C36B C31 C36 C37 -116(2)
C35 C36 C37 C33 -52.9(4)
C31 C36 C37 C33 52.8(4)
C34 C33 C37 C36 52.0(4)
C32 C33 C37 C36 -53.5(4)
C31 C32 C33B C34B 66.3(10)
C40 C32 C33B C34B -126.6(7)
C33 C32 C33B C34B -14(3)
C31 C32 C33B C37B -35.4(11)
C40 C32 C33B C37B 131.7(8)
C33 C32 C33B C37B -116(4)
C32 C33B C34B C35B -68.9(16)
C37B C33B C34B C35B 35.8(16)
C33B C34B C35B C36B 0.8(19)
C34B C35B C36B C37B -36.9(16)
C34B C35B C36B C31 69.5(15)
C32 C31 C36B C35B -71.5(8)
C30 C31 C36B C35B 122.9(6)
C36 C31 C36B C35B 32.0(19)
C32 C31 C36B C37B 29.0(10)
C30 C31 C36B C37B -136.6(8)
C36 C31 C36B C37B 132(3)
C34B C33B C37B C36B -54.6(12)
C32 C33B C37B C36B 47.7(13)
C35B C36B C37B C33B 54.4(12)
C31 C36B C37B C33B -46.5(12)
C20 O20 C40 O40 -10.3(2)
C20 O20 C40 C32 170.74(14)
C31 C32 C40 O40 80.9(3)
C33B C32 C40 O40 -83.5(8)
C33 C32 C40 O40 -97.1(4)
C31 C32 C40 O20 -100.2(2)
C33B C32 C40 O20 95.5(8)
C33 C32 C40 O20 81.9(4)
